data_2213685
loop_
_publ_author_name
'Yue Meng'
'Wei-Xiao Hu'
'Ke Wu'

_publ_section_title
;
 1-Methyl-3-phenylpiperazine
;
_journal_coeditor_code BT2345
_journal_issue 6
_journal_name_full 'Acta Crystallographica Section E'
_journal_page_first o3048
_journal_page_last o3048
_journal_paper_doi 10.1107/S1600536807019241
_journal_volume 63
_journal_year 2007
_chemical_formula_iupac 'C11 H16 N2'
_chemical_formula_moiety 'C11 H16 N2'
_chemical_formula_sum 'C11 H16 N2'
_chemical_formula_weight 176.26
_chemical_name_systematic
;
1-Methyl-3-phenylpiperazine
;
_space_group_IT_number 14
_symmetry_cell_setting monoclinic
_symmetry_space_group_name_Hall '-P 2ybc'
_symmetry_space_group_name_H-M 'P 1 21/c 1'
_atom_sites_solution_hydrogens geom
_atom_sites_solution_primary direct
_atom_sites_solution_secondary difmap
_audit_creation_method SHELXL-97
_cell_angle_alpha 90.00
_cell_angle_beta 116.148(7)
_cell_angle_gamma 90.00
_cell_formula_units_Z 4
_cell_length_a 10.6225(18)
_cell_length_b 5.9284(10)
_cell_length_c 18.392(3)
_cell_measurement_reflns_used 2475
_cell_measurement_temperature 296(2)
_cell_measurement_theta_max 27.45
_cell_measurement_theta_min 2.45
_cell_volume 1039.7(3)
_computing_cell_refinement 'SAINT (Bruker, 2005)'
_computing_data_collection 'SMART (Bruker, 2005)'
_computing_data_reduction SAINT
_computing_molecular_graphics 'SHELXTL (Bruker, 2005)'
_computing_publication_material SHELXTL
_computing_structure_refinement 'SHELXL97 (Sheldrick, 1997)'
_computing_structure_solution 'SHELXS97 (Sheldrick, 1997)'
_diffrn_ambient_temperature 296(2)
_diffrn_measured_fraction_theta_full 0.984
_diffrn_measured_fraction_theta_max 0.984
_diffrn_measurement_device_type 'Bruker SMART APEXII CCD area-detector'
_diffrn_measurement_method '\f and \w'
_diffrn_radiation_monochromator graphite
_diffrn_radiation_source 'fine-focus sealed tube'
_diffrn_radiation_type MoK\a
_diffrn_radiation_wavelength 0.71073
_diffrn_reflns_av_R_equivalents 0.0231
_diffrn_reflns_av_sigmaI/netI 0.0248
_diffrn_reflns_limit_h_max 13
_diffrn_reflns_limit_h_min -12
_diffrn_reflns_limit_k_max 7
_diffrn_reflns_limit_k_min -7
_diffrn_reflns_limit_l_max 12
_diffrn_reflns_limit_l_min -23
_diffrn_reflns_number 6314
_diffrn_reflns_theta_full 27.49
_diffrn_reflns_theta_max 27.49
_diffrn_reflns_theta_min 2.14
_diffrn_standards_decay_% 0
_diffrn_standards_interval_time 60
_diffrn_standards_number 3
_exptl_absorpt_coefficient_mu 0.068
_exptl_absorpt_correction_T_max 0.9869
_exptl_absorpt_correction_T_min 0.9833
_exptl_absorpt_correction_type multi-scan
_exptl_absorpt_process_details '(SADABS; Sheldrick, 1996)'
_exptl_crystal_colour colorless
_exptl_crystal_density_diffrn 1.126
_exptl_crystal_density_method 'not measured'
_exptl_crystal_description block
_exptl_crystal_F_000 384
_exptl_crystal_size_max 0.25
_exptl_crystal_size_mid 0.20
_exptl_crystal_size_min 0.15
_refine_diff_density_max 0.156
_refine_diff_density_min -0.146
_refine_ls_extinction_coef 0.062(6)
_refine_ls_extinction_expression Fc^*^=kFc[1+0.001xFc^2^\l^3^/sin(2\q)]^-1/4^
_refine_ls_extinction_method SHELXL97
_refine_ls_goodness_of_fit_ref 1.035
_refine_ls_hydrogen_treatment mixed
_refine_ls_matrix_type full
_refine_ls_number_parameters 124
_refine_ls_number_reflns 2350
_refine_ls_number_restraints 1
_refine_ls_restrained_S_all 1.035
_refine_ls_R_factor_all 0.0535
_refine_ls_R_factor_gt 0.0400
_refine_ls_shift/su_max 0.000
_refine_ls_shift/su_mean 0.000
_refine_ls_structure_factor_coef Fsqd
_refine_ls_weighting_details 'calc w=1/[\s^2^(Fo^2^)+(0.0579P)^2^+0.1409P] where P=(Fo^2^+2Fc^2^)/3'
_refine_ls_weighting_scheme calc
_refine_ls_wR_factor_gt 0.1101
_refine_ls_wR_factor_ref 0.1222
_reflns_number_gt 1803
_reflns_number_total 2350
_reflns_threshold_expression I>2\s(I)
_cod_data_source_file bt2345.cif
_cod_data_source_block I
_cod_original_sg_symbol_H-M 'P 21/c'
_cod_database_code 2213685
_cod_database_fobs_code 2213685

loop_
_symmetry_equiv_pos_as_xyz
'x, y, z'
'-x, y+1/2, -z+1/2'
'-x, -y, -z'
'x, -y-1/2, z-1/2'

loop_
_atom_site_type_symbol
_atom_site_label
_atom_site_fract_x
_atom_site_fract_y
_atom_site_fract_z
_atom_site_U_iso_or_equiv
_atom_site_adp_type
_atom_site_calc_flag
_atom_site_refinement_flags
_atom_site_occupancy
N N1 0.79168(10) -0.08650(16) 0.44471(6) 0.0466(3) Uani d . 1
C C2 0.64369(13) -0.1219(2) 0.42336(8) 0.0530(3) Uani d . 1
H H2A 0.6315 -0.1390 0.4723 0.064 Uiso calc R 1
H H2B 0.6118 -0.2595 0.3920 0.064 Uiso calc R 1
C C3 0.55695(12) 0.0743(2) 0.37478(7) 0.0515(3) Uani d . 1
H H3A 0.4586 0.0460 0.3596 0.062 Uiso calc R 1
H H3B 0.5842 0.2103 0.4074 0.062 Uiso calc R 1
N N4 0.57786(10) 0.10558(18) 0.30189(6) 0.0475(3) Uani d D 1
H H4 0.5293(13) 0.224(2) 0.2752(8) 0.061(4) Uiso d D 1
C C5 0.72649(11) 0.14966(19) 0.32436(7) 0.0430(3) Uani d . 1
H H5 0.7560 0.2815 0.3601 0.052 Uiso calc R 1
C C6 0.80955(12) -0.0534(2) 0.37140(7) 0.0467(3) Uani d . 1
H H6A 0.7781 -0.1871 0.3377 0.056 Uiso calc R 1
H H6B 0.9081 -0.0312 0.3857 0.056 Uiso calc R 1
C C7 0.75175(11) 0.19779(19) 0.25148(7) 0.0439(3) Uani d . 1
C C8 0.69087(14) 0.0681(2) 0.18202(8) 0.0589(4) Uani d . 1
H H8 0.6319 -0.0504 0.1798 0.071 Uiso calc R 1
C C9 0.71643(16) 0.1120(3) 0.11590(9) 0.0694(4) Uani d . 1
H H9 0.6741 0.0236 0.0696 0.083 Uiso calc R 1
C C10 0.80360(15) 0.2849(3) 0.11811(9) 0.0686(4) Uani d . 1
H H10 0.8207 0.3144 0.0736 0.082 Uiso calc R 1
C C11 0.86525(16) 0.4135(3) 0.18661(10) 0.0681(4) Uani d . 1
H H11 0.9250 0.5306 0.1887 0.082 Uiso calc R 1
C C12 0.83970(13) 0.3713(2) 0.25268(8) 0.0542(3) Uani d . 1
H H12 0.8822 0.4608 0.2987 0.065 Uiso calc R 1
C C13 0.87606(14) -0.2752(2) 0.49174(8) 0.0638(4) Uani d . 1
H H13A 0.8412 -0.4128 0.4621 0.096 Uiso calc R 1
H H13B 0.8708 -0.2837 0.5425 0.096 Uiso calc R 1
H H13C 0.9718 -0.2535 0.5016 0.096 Uiso calc R 1

loop_
_atom_site_aniso_label
_atom_site_aniso_U_11
_atom_site_aniso_U_22
_atom_site_aniso_U_33
_atom_site_aniso_U_12
_atom_site_aniso_U_13
_atom_site_aniso_U_23
N1 0.0440(5) 0.0480(6) 0.0442(5) 0.0054(4) 0.0161(4) 0.0001(4)
C2 0.0516(7) 0.0573(8) 0.0523(7) 0.0003(5) 0.0248(6) 0.0050(5)
C3 0.0451(6) 0.0630(8) 0.0525(7) 0.0075(5) 0.0272(5) 0.0056(6)
N4 0.0409(5) 0.0579(6) 0.0457(6) 0.0068(4) 0.0208(4) 0.0047(5)
C5 0.0430(6) 0.0434(6) 0.0448(6) -0.0020(4) 0.0213(5) -0.0076(5)
C6 0.0404(6) 0.0514(7) 0.0482(6) 0.0036(5) 0.0193(5) -0.0068(5)
C7 0.0421(6) 0.0442(6) 0.0485(6) 0.0011(5) 0.0229(5) -0.0035(5)
C8 0.0656(8) 0.0626(8) 0.0582(8) -0.0176(6) 0.0360(6) -0.0153(6)
C9 0.0757(9) 0.0865(11) 0.0552(8) -0.0110(8) 0.0371(7) -0.0161(7)
C10 0.0716(9) 0.0850(10) 0.0655(9) 0.0016(8) 0.0450(7) 0.0075(8)
C11 0.0677(9) 0.0678(9) 0.0827(10) -0.0114(7) 0.0457(8) 0.0045(8)
C12 0.0529(7) 0.0516(7) 0.0619(8) -0.0055(5) 0.0287(6) -0.0056(6)
C13 0.0615(8) 0.0569(8) 0.0581(8) 0.0116(6) 0.0128(6) 0.0034(6)

loop_
_atom_type_symbol
_atom_type_description
_atom_type_scat_dispersion_real
_atom_type_scat_dispersion_imag
_atom_type_scat_source
C C 0.0033 0.0016 'International Tables Vol C Tables 4.2.6.8 and 6.1.1.4'
H H 0.0000 0.0000 'International Tables Vol C Tables 4.2.6.8 and 6.1.1.4'
N N 0.0061 0.0033 'International Tables Vol C Tables 4.2.6.8 and 6.1.1.4'

loop_
_geom_angle_atom_site_label_1
_geom_angle_atom_site_label_2
_geom_angle_atom_site_label_3
_geom_angle
C6 N1 C13 110.88(10)
C6 N1 C2 109.59(9)
C13 N1 C2 110.96(10)
N1 C2 C3 110.68(10)
N1 C2 H2A 109.5
C3 C2 H2A 109.5
N1 C2 H2B 109.5
C3 C2 H2B 109.5
H2A C2 H2B 108.1
N4 C3 C2 109.91(10)
N4 C3 H3A 109.7
C2 C3 H3A 109.7
N4 C3 H3B 109.7
C2 C3 H3B 109.7
H3A C3 H3B 108.2
C3 N4 C5 110.06(9)
C3 N4 H4 108.8(9)
C5 N4 H4 108.0(9)
N4 C5 C7 111.99(9)
N4 C5 C6 107.58(9)
C7 C5 C6 111.77(9)
N4 C5 H5 108.5
C7 C5 H5 108.5
C6 C5 H5 108.5
N1 C6 C5 110.77(9)
N1 C6 H6A 109.5
C5 C6 H6A 109.5
N1 C6 H6B 109.5
C5 C6 H6B 109.5
H6A C6 H6B 108.1
C12 C7 C8 117.76(11)
C12 C7 C5 120.72(10)
C8 C7 C5 121.51(10)
C9 C8 C7 120.96(12)
C9 C8 H8 119.5
C7 C8 H8 119.5
C10 C9 C8 120.48(13)
C10 C9 H9 119.8
C8 C9 H9 119.8
C11 C10 C9 119.18(13)
C11 C10 H10 120.4
C9 C10 H10 120.4
C10 C11 C12 120.65(13)
C10 C11 H11 119.7
C12 C11 H11 119.7
C11 C12 C7 120.97(12)
C11 C12 H12 119.5
C7 C12 H12 119.5
N1 C13 H13A 109.5
N1 C13 H13B 109.5
H13A C13 H13B 109.5
N1 C13 H13C 109.5
H13A C13 H13C 109.5
H13B C13 H13C 109.5

loop_
_geom_bond_atom_site_label_1
_geom_bond_atom_site_label_2
_geom_bond_distance
N1 C6 1.4553(15)
N1 C13 1.4559(15)
N1 C2 1.4580(15)
C2 C3 1.5082(17)
C2 H2A 0.9700
C2 H2B 0.9700
C3 N4 1.4642(15)
C3 H3A 0.9700
C3 H3B 0.9700
N4 C5 1.4686(14)
N4 H4 0.882(12)
C5 C7 1.5058(16)
C5 C6 1.5178(16)
C5 H5 0.9800
C6 H6A 0.9700
C6 H6B 0.9700
C7 C12 1.3830(16)
C7 C8 1.3833(17)
C8 C9 1.3826(18)
C8 H8 0.9300
C9 C10 1.370(2)
C9 H9 0.9300
C10 C11 1.368(2)
C10 H10 0.9300
C11 C12 1.3798(19)
C11 H11 0.9300
C12 H12 0.9300
C13 H13A 0.9599
C13 H13B 0.9599
C13 H13C 0.9599

loop_
_geom_hbond_atom_site_label_D
_geom_hbond_atom_site_label_H
_geom_hbond_atom_site_label_A
_geom_hbond_site_symmetry_A
_geom_hbond_distance_DH
_geom_hbond_distance_HA
_geom_hbond_distance_DA
_geom_hbond_angle_DHA
N4 H4 N4 2_655 0.881(13) 2.646(12) 3.5190(16) 170.9(13)

loop_
_geom_torsion_atom_site_label_1
_geom_torsion_atom_site_label_2
_geom_torsion_atom_site_label_3
_geom_torsion_atom_site_label_4
_geom_torsion
C6 N1 C2 C3 -57.31(13)
C13 N1 C2 C3 179.91(10)
N1 C2 C3 N4 57.50(14)
C2 C3 N4 C5 -59.62(13)
C3 N4 C5 C7 -176.33(9)
C3 N4 C5 C6 60.47(12)
C13 N1 C6 C5 -177.51(9)
C2 N1 C6 C5 59.66(12)
N4 C5 C6 N1 -60.92(11)
C7 C5 C6 N1 175.75(9)
N4 C5 C7 C12 136.73(11)
C6 C5 C7 C12 -102.47(13)
N4 C5 C7 C8 -44.73(15)
C6 C5 C7 C8 76.06(14)
C12 C7 C8 C9 -0.5(2)
C5 C7 C8 C9 -179.09(12)
C7 C8 C9 C10 0.4(2)
C8 C9 C10 C11 0.1(2)
C9 C10 C11 C12 -0.4(2)
C10 C11 C12 C7 0.2(2)
C8 C7 C12 C11 0.21(19)
C5 C7 C12 C11 178.80(12)

loop_
_cod_related_entry_id
_cod_related_entry_database
_cod_related_entry_code
1 ChemSpider 2040757
